data_2006056
loop_
_publ_author_name
'Robinson, P. D.'
'Hua, D. H.'
'Lagneau, N. M.'
'Robben, P. M.'
'Meyers, C. Y.'

_publ_section_title (S<i>R</i>,1<i>R</i>,2<i>S</i>)-1-(<i>tert</i>-Butylsulfinyl)2-(hydroxymethyl)ferrocene
_journal_issue 4
_journal_name_full 'Acta Crystallographica Section C'
_journal_page_first 445
_journal_page_last 447
_journal_paper_doi 10.1107/S0108270196014916
_journal_volume 53
_journal_year 1997
_chemical_formula_iupac '[Fe (C5 H5) (C10 H15 O2 S)]'
_chemical_formula_sum 'C15 H20 Fe O2 S'
_chemical_formula_weight 320.24
_chemical_name_systematic
;
(SR,1R,2S)-1-(t-Butylsulfinyl)-2-(hydroxymethyl)ferrocene
;
_space_group_IT_number 19
_symmetry_cell_setting orthorhombic
_symmetry_space_group_name_Hall 'P 2ac 2ab'
_symmetry_space_group_name_H-M 'P 21 21 21'
_cell_angle_alpha 90.0
_cell_angle_beta 90.0
_cell_angle_gamma 90.0
_cell_formula_units_Z 4
_cell_length_a 10.4082(17)
_cell_length_b 19.453(4)
_cell_length_c 7.3882(19)
_cell_measurement_reflns_used 25
_cell_measurement_temperature 296
_cell_measurement_theta_max 14.6
_cell_measurement_theta_min 11.5
_cell_volume 1495.9(5)
_computing_cell_refinement 'MSC/AFC Diffractometer Control Software'
_computing_data_collection
;MSC/AFC Diffractometer Control Software (Molecular Structure Corporation,
 1988)
;
_computing_data_reduction 'TEXSAN PROCESS  (Molecular Structure Corporation, 1985)'
_computing_molecular_graphics 'TEXSAN ORTEP  (Johnson, 1965)'
_computing_publication_material 'TEXSAN FINISH; PLATON (Spek, 1990)'
_computing_structure_refinement 'TEXSAN LS '
_computing_structure_solution 'SHELXS86 (Sheldrick, 1985); DIRDIF (Beurskens, 1984)'
_diffrn_ambient_temperature 296
_diffrn_measurement_device 'Rigaku AFC5S diffractometer'
_diffrn_measurement_method '\w (rate 6\% min^-1^ in \w)'
_diffrn_radiation_monochromator graphite
_diffrn_radiation_source x-ray_tube
_diffrn_radiation_type 'Mo K\a'
_diffrn_radiation_wavelength 0.71069
_diffrn_reflns_av_R_equivalents 0
_diffrn_reflns_limit_h_max 12
_diffrn_reflns_limit_h_min 0
_diffrn_reflns_limit_k_max 23
_diffrn_reflns_limit_k_min 0
_diffrn_reflns_limit_l_max 8
_diffrn_reflns_limit_l_min 0
_diffrn_reflns_number 1565
_diffrn_reflns_theta_max 25
_diffrn_reflns_theta_min 1.75
_diffrn_standards_decay_% -0.5
_diffrn_standards_interval_count 100
_diffrn_standards_number 3
_exptl_absorpt_coefficient_mu 1.14
_exptl_absorpt_correction_T_max 0.83
_exptl_absorpt_correction_T_min 0.72
_exptl_absorpt_correction_type
;
empirical (\y-scans; North, Phillips & Mathews, 1968)
;
_exptl_crystal_colour brown
_exptl_crystal_density_diffrn 1.4219(5)
_exptl_crystal_density_meas ?
_exptl_crystal_description prism
_exptl_crystal_F_000 672.0
_exptl_crystal_size_max 0.38
_exptl_crystal_size_mid 0.27
_exptl_crystal_size_min 0.16
_refine_diff_density_max 0.29
_refine_diff_density_min -0.26
_refine_ls_abs_structure_details
;
confirmed by refinement of the alternate
enantiomer which produced R = 0.045, wR = 0.045 and S = 1.43.
;
_refine_ls_extinction_method none
_refine_ls_goodness_of_fit_obs 1.17
_refine_ls_hydrogen_treatment
;
H atoms riding (C-H = 0.95 \%A), H2 coordinates refined
;
_refine_ls_matrix_type full
_refine_ls_number_parameters 175
_refine_ls_number_reflns 1299
_refine_ls_R_factor_obs 0.039
_refine_ls_shift/esd_max 0.0003
_refine_ls_structure_factor_coef F
_refine_ls_weighting_details 'w = 4F~o~^2^/\s^2^(F~o~^2^)'
_refine_ls_weighting_scheme calc
_refine_ls_wR_factor_obs 0.036
_reflns_number_observed 1299
_reflns_number_total 1565
_reflns_observed_criterion '[I > \s(I)]'
_cod_data_source_file fg1237.cif
_cod_data_source_block default
_cod_depositor_comments
;
 Adding the _atom_site_type_symbol data item.

 Antanas Vaitkus,
 2017-02-07

 Marking atoms 'Cg1' and 'Cg2' as dummy atoms.

 Antanas Vaitkus,
 2017-02-07

The following automatic conversions were performed:

'_exptl_crystal_density_meas' value 'not_measured' was changed to '?'
- the value is perceived as not measured.

Automatic conversion script
Id: cif_fix_values 3008 2015-01-20 13:52:24Z robertas 

The following automatic conversions were performed:

'_refine_ls_weighting_scheme' value 'w = 4F~o~^2^/\s^2^(F~o~^2^)' was
changed to 'calc'. New tag '_refine_ls_weighting_details' was
created. The value of the new tag was set to 'w =
4F~o~^2^/\s^2^(F~o~^2^)'.

Automatic conversion script
Id: cif_fix_values 3143 2015-03-26 13:38:13Z robertas 
;
_cod_database_code 2006056

loop_
_symmetry_equiv_pos_as_xyz
x,y,z
x+1/2,-y+1/2,-z
-x,y+1/2,-z+1/2
-x+1/2,-y,z+1/2

loop_
_atom_site_aniso_label
_atom_site_aniso_U_11
_atom_site_aniso_U_12
_atom_site_aniso_U_13
_atom_site_aniso_U_22
_atom_site_aniso_U_23
_atom_site_aniso_U_33
Fe1 0.0362(4) -0.0055(3) 0.0002(4) 0.0304(3) 0.0021(4) 0.0365(4)
S1 0.0321(6) -0.0006(5) 0.0014(7) 0.0311(6) -0.0002(6) 0.0325(7)
O1 0.050(3) -0.001(2) 0.0005(19) 0.048(2) -0.0126(18) 0.0338(19)
O2 0.099(4) 0.025(3) 0.022(3) 0.082(3) 0.014(2) 0.034(2)
C1 0.033(3) 0.002(2) 0.007(3) 0.028(2) 0.001(2) 0.031(3)
C2 0.037(3) 0.004(3) 0.002(2) 0.035(3) -0.010(3) 0.032(3)
C3 0.055(4) -0.005(3) 0.004(3) 0.039(3) -0.014(3) 0.047(3)
C4 0.057(4) 0.006(3) 0.004(4) 0.028(3) 0.009(3) 0.061(4)
C5 0.049(4) 0.008(3) 0.006(3) 0.036(3) 0.009(2) 0.035(3)
C6 0.041(4) 0.004(3) 0.012(4) 0.058(4) -0.013(4) 0.069(5)
C7 0.041(4) 0.011(3) 0.018(4) 0.048(3) 0.029(4) 0.089(6)
C8 0.033(4) -0.008(4) -0.003(3) 0.093(6) 0.008(4) 0.064(4)
C9 0.038(3) -0.021(3) 0.016(4) 0.058(4) 0.005(4) 0.084(5)
C10 0.052(4) -0.005(4) 0.017(3) 0.062(4) 0.007(4) 0.049(4)
C11 0.025(3) -0.000(2) -0.001(3) 0.055(3) 0.002(4) 0.046(3)
C12 0.036(4) -0.002(3) 0.017(4) 0.061(4) -0.007(4) 0.074(4)
C13 0.043(4) -0.024(4) -0.008(5) 0.089(5) -0.024(5) 0.090(5)
C14 0.032(4) 0.017(4) 0.000(4) 0.123(6) 0.026(5) 0.080(5)
C15 0.059(4) 0.001(3) 0.001(3) 0.055(3) 0.002(3) 0.024(3)

loop_
_atom_site_label
_atom_site_type_symbol
_atom_site_fract_x
_atom_site_fract_y
_atom_site_fract_z
_atom_site_U_iso_or_equiv
_atom_site_thermal_displace_type
_atom_site_calc_flag
_atom_site_calc_attached_atom
Fe1 Fe 0.34561(7) 0.66570(3) 0.27192(10) 0.0344(2) Uani ? ?
S1 S 0.09539(12) 0.56008(5) 0.2447(2) 0.0319(4) Uani ? ?
O1 O 0.1222(3) 0.54737(17) 0.0475(5) 0.0439(14) Uani ? ?
O2 O 0.1215(4) 0.6315(2) 0.7549(5) 0.0717(18) Uani ? ?
C1 C 0.1585(5) 0.6417(2) 0.2999(6) 0.0307(16) Uani ? ?
C2 C 0.2134(5) 0.6583(2) 0.4718(6) 0.0347(17) Uani ? ?
C3 C 0.2580(6) 0.7263(3) 0.4585(8) 0.0470(19) Uani ? ?
C4 C 0.2335(5) 0.7520(2) 0.2822(8) 0.049(2) Uani ? ?
C5 C 0.1714(5) 0.6993(3) 0.1811(7) 0.0400(19) Uani ? ?
C6 C 0.4371(6) 0.5968(3) 0.1048(10) 0.056(3) Uani ? ?
C7 C 0.4690(6) 0.5853(3) 0.2843(11) 0.059(3) Uani ? ?
C8 C 0.5276(6) 0.6449(4) 0.3566(9) 0.063(3) Uani ? ?
C9 C 0.5300(5) 0.6942(3) 0.2167(11) 0.060(2) Uani ? ?
C10 C 0.4748(6) 0.6639(3) 0.0636(8) 0.054(2) Uani ? ?
C11 C -0.0797(5) 0.5767(3) 0.2611(9) 0.0420(17) Uani ? ?
C12 C -0.1079(6) 0.5954(3) 0.4550(9) 0.057(2) Uani ? ?
C13 C -0.1405(6) 0.5067(3) 0.2176(10) 0.074(3) Uani ? ?
C14 C -0.1223(6) 0.6300(4) 0.1284(10) 0.078(3) Uani ? ?
C15 C 0.2227(6) 0.6144(3) 0.6370(7) 0.0460(19) Uani ? ?
H2 H 0.114(6) 0.599(3) 0.858(9) 0.086 Uiso ? ?
Cg1 . 0.2070(2) 0.69552(11) 0.3387(3) . . dum .
Cg2 . 0.4877(3) 0.63702(14) 0.2052(4) . . dum .
H3 H 0.2984 0.7513 0.5532 0.0564 Uiso calc C3
H4 H 0.2549 0.7966 0.2392 0.0588 Uiso calc C4
H5 H 0.1440 0.7019 0.0586 0.0483 Uiso calc C5
H6 H 0.3972 0.5651 0.0248 0.0673 Uiso calc C6
H7 H 0.4538 0.5438 0.3488 0.0711 Uiso calc C7
H8 H 0.5592 0.6506 0.4762 0.0762 Uiso calc C8
H9 H 0.5631 0.7396 0.2249 0.0719 Uiso calc C9
H10 H 0.4645 0.6856 -0.0507 0.0652 Uiso calc C10
H12a H -0.0776 0.5600 0.5325 0.0685 Uiso calc C12
H12b H -0.0660 0.6373 0.4841 0.0685 Uiso calc C12
H12c H -0.1980 0.6006 0.4706 0.0685 Uiso calc C12
H13a H -0.0885 0.4711 0.2662 0.0889 Uiso calc C13
H13b H -0.1468 0.5013 0.0902 0.0889 Uiso calc C13
H13c H -0.2238 0.5044 0.2697 0.0889 Uiso calc C13
H14a H -0.0706 0.6273 0.0227 0.0939 Uiso calc C14
H14b H -0.2096 0.6222 0.0971 0.0939 Uiso calc C14
H14c H -0.1137 0.6743 0.1811 0.0939 Uiso calc C14
H15a H 0.3026 0.6222 0.6954 0.0553 Uiso calc C15
H15b H 0.2162 0.5673 0.6037 0.0553 Uiso calc C15

loop_
_atom_type_symbol
_atom_type_scat_dispersion_real
_atom_type_scat_dispersion_imag
_atom_type_scat_source
C .002 .002 International_Tables_Vol_IV_Table_2.3.1
H 0 0 International_Tables_Vol_IV_Table_2.3.1
O .008 .006 International_Tables_Vol_IV_Table_2.3.1
S .110 .124 International_Tables_Vol_IV_Table_2.3.1
Fe .301 .845 International_Tables_Vol_IV_Table_2.3.1

loop_
_geom_angle_atom_site_label_1
_geom_angle_atom_site_label_2
_geom_angle_atom_site_label_3
_geom_angle
_geom_angle_publ_flag
Cg1 Fe1 Cg2 178.79(13) yes
C1 Fe1 C2 41.5(2) no
C1 Fe1 C3 68.3(2) no
C1 Fe1 C4 68.58(18) no
C1 Fe1 C5 41.3(2) no
C1 Fe1 C7 115.4(2) no
C1 Fe1 C8 145.3(2) no
C1 Fe1 C9 173.8(3) no
C1 Fe1 C10 135.2(2) no
C1 Fe1 C6 111.0(2) no
C2 Fe1 C3 40.6(2) no
C2 Fe1 C4 69.11(19) no
C2 Fe1 C5 70.0(2) no
C2 Fe1 C7 110.1(2) no
C2 Fe1 C8 113.2(2) no
C2 Fe1 C9 143.7(3) no
C2 Fe1 C10 174.6(2) no
C2 Fe1 C6 135.0(2) no
C3 Fe1 C4 40.7(2) no
C3 Fe1 C5 68.8(2) no
C3 Fe1 C7 134.6(3) no
C3 Fe1 C8 108.9(3) no
C3 Fe1 C9 113.6(3) no
C3 Fe1 C10 144.8(2) no
C3 Fe1 C6 173.9(3) no
C4 Fe1 C5 40.8(2) no
C4 Fe1 C7 173.4(3) no
C4 Fe1 C8 133.0(3) no
C4 Fe1 C9 108.7(2) no
C4 Fe1 C10 114.7(2) no
C4 Fe1 C6 145.2(3) no
C5 Fe1 C7 145.6(3) no
C5 Fe1 C8 172.5(3) no
C5 Fe1 C9 133.1(2) no
C5 Fe1 C10 110.0(2) no
C5 Fe1 C6 115.0(2) no
C7 Fe1 C8 40.8(3) no
C7 Fe1 C9 67.8(2) no
C7 Fe1 C10 66.7(3) no
C7 Fe1 C6 39.7(3) no
C8 Fe1 C9 40.5(3) no
C8 Fe1 C10 67.4(3) no
C8 Fe1 C6 67.9(3) no
C9 Fe1 C10 40.1(3) no
C9 Fe1 C6 67.7(3) no
C10 Fe1 C6 39.8(2) no
Fe1 C1 S1 123.0(3) no
Fe1 C1 C2 69.6(3) no
Fe1 C1 C5 70.4(3) no
Fe1 C2 C1 68.9(3) no
Fe1 C2 C3 70.0(3) no
Fe1 C2 C15 126.4(4) no
Fe1 C3 C2 69.5(3) no
Fe1 C3 C4 70.2(3) no
Fe1 C4 C3 69.0(3) no
Fe1 C4 C5 69.4(3) no
Fe1 C5 C1 68.3(3) no
Fe1 C5 C4 69.8(3) no
Fe1 C7 C8 70.0(4) no
Fe1 C7 C6 71.3(4) no
Fe1 C8 C7 69.2(4) no
Fe1 C8 C9 69.9(3) no
Fe1 C9 C8 69.6(4) no
Fe1 C9 C10 70.2(3) no
Fe1 C10 C9 69.8(3) no
Fe1 C10 C6 70.6(4) no
Fe1 C6 C7 69.0(4) no
Fe1 C6 C10 69.6(4) no
O1 S1 C1 107.6(2) yes
O1 S1 C11 105.9(2) yes
C1 S1 C11 101.2(3) yes
S1 C1 C2 123.8(3) yes
S1 C1 C5 126.7(4) yes
C2 C1 C5 109.3(4) no
C1 C2 C3 106.4(4) no
C1 C2 C15 128.5(4) yes
C3 C2 C15 125.0(5) yes
C2 C3 C4 109.7(5) no
C3 C4 C5 108.0(4) no
C1 C5 C4 106.6(4) no
C8 C7 C6 109.4(6) no
C7 C8 C9 106.8(6) no
C8 C9 C10 107.4(5) no
C9 C10 C6 109.4(6) no
C7 C6 C10 107.0(6) no
S1 C11 C12 107.2(4) no
S1 C11 C13 103.7(4) no
S1 C11 C14 111.7(4) no
C12 C11 C13 109.4(5) no
C12 C11 C14 113.5(5) no
C13 C11 C14 110.8(5) no
O2 C15 C2 108.8(5) yes

loop_
_geom_bond_atom_site_label_1
_geom_bond_site_symmetry_1
_geom_bond_atom_site_label_2
_geom_bond_site_symmetry_2
_geom_bond_distance
_geom_bond_publ_flag
Fe1 . Cg1 . 1.631(2) yes
Fe1 . Cg2 . 1.656(3) yes
Fe1 . C1 . 2.013(5) no
Fe1 . C2 . 2.024(5) no
Fe1 . C3 . 2.030(6) no
Fe1 . C4 . 2.046(4) no
Fe1 . C5 . 2.041(5) no
Fe1 . C6 . 2.056(7) no
Fe1 . C7 . 2.026(6) no
Fe1 . C8 . 2.035(6) no
Fe1 . C9 . 2.039(5) no
Fe1 . C10 . 2.044(6) no
S1 . O1 . 1.504(4) yes
S1 . C1 . 1.766(4) yes
S1 . C11 . 1.855(5) yes
O2 . C15 . 1.407(7) yes
C1 . C2 . 1.430(7) no
C1 . C5 . 1.430(7) yes
C2 . C3 . 1.405(7) no
C3 . C4 . 1.418(8) no
C4 . C5 . 1.424(7) no
C7 . C8 . 1.415(10) no
C7 . C6 . 1.385(11) no
C8 . C9 . 1.410(10) no
C9 . C10 . 1.399(9) no
C10 . C6 . 1.397(8) no
C2 . C15 . 1.493(7) yes
C11 . C12 . 1.507(9) no
C11 . C13 . 1.536(8) no
C11 . C14 . 1.494(10) no

loop_
_geom_torsion_atom_site_label_1
_geom_torsion_atom_site_label_2
_geom_torsion_atom_site_label_3
_geom_torsion_atom_site_label_4
_geom_torsion
_geom_torsion_publ_flag
C1 Cg1 Cg2 C6 25.4(4) no
C2 Cg1 Cg2 C7 26.6(5) no
C3 Cg1 Cg2 C8 24.9(5) no
C4 Cg1 Cg2 C9 25.4(5) no
C5 Cg1 Cg2 C10 25.0(4) no
O1 S1 C1 C2 -145.8(4) no
O1 S1 C1 C5 29.6(5) no
C11 S1 C1 C2 103.3(5) no
C11 S1 C1 C5 -81.2(5) no
O1 S1 C11 C12 -175.4(4) no
O1 S1 C11 C13 68.9(5) no
O1 S1 C11 C14 -50.5(5) no
C1 S1 C11 C12 -63.3(4) no
C1 S1 C11 C13 -179.0(4) no
C1 S1 C11 C14 61.6(5) no
S1 C1 C2 C3 177.0(4) no
S1 C1 C2 C15 -3.6(8) no
C5 C1 C2 C3 0.8(6) no
C5 C1 C2 C15 -179.7(6) no
S1 C1 C5 C4 -176.7(4) no
C2 C1 C5 C4 -0.7(6) no
C1 C2 C3 C4 -0.7(6) no
C15 C2 C3 C4 179.9(5) no
C1 C2 C15 O2 -98.0(6) no
C3 C2 C15 O2 81.3(7) no
C2 C3 C4 C5 0.2(6) no
C3 C4 C5 C1 0.3(6) no
C6 C7 C8 C9 0.6(7) no
C8 C7 C6 C10 -0.4(7) no
C7 C8 C9 C10 -0.6(7) no
C8 C9 C10 C6 0.4(7) no
C9 C10 C6 C7 0(4) no
